data_7236502
loop_
_publ_author_name
'Zhu, Xin'
'He, Zhi'
'Li, Qiu-Yan'
'Wang, Xiao-Jun'

_publ_section_title
;
 Direct C(sp2)--H amination of aryl aldehyde-derived hydrazones via
 visible light promoted photoredox catalysis
;
_journal_issue 40
_journal_name_full 'RSC Advances'
_journal_page_first 25171
_journal_paper_doi 10.1039/C7RA01229B
_journal_volume 7
_journal_year 2017
_chemical_formula_moiety 'C20 H16 F3 N3 O3'
_chemical_formula_sum 'C20 H16 F3 N3 O3'
_chemical_formula_weight 403.36
_space_group_crystal_system orthorhombic
_space_group_IT_number 60
_space_group_name_Hall '-P 2n 2ab'
_space_group_name_H-M_alt 'P b c n'
_atom_sites_solution_hydrogens geom
_atom_sites_solution_primary direct
_audit_creation_date 2017-04-11
_audit_creation_method
;
Olex2 1.2
(compiled 2017.03.28 svn.r3405 for OlexSys, GUI svn.r5335)
;
_audit_update_record
;
2017-04-11 deposited with the CCDC.
2017-05-04 downloaded from the CCDC.
;
_cell_angle_alpha 90
_cell_angle_beta 90
_cell_angle_gamma 90
_cell_formula_units_Z 8
_cell_length_a 19.520(4)
_cell_length_b 13.946(3)
_cell_length_c 13.312(3)
_cell_measurement_reflns_used 8781
_cell_measurement_temperature 153(2)
_cell_measurement_theta_max 27.4739
_cell_measurement_theta_min 1.4602
_cell_volume 3623.9(14)
_computing_molecular_graphics 'Olex2 (Dolomanov et al., 2009)'
_computing_publication_material 'Olex2 (Dolomanov et al., 2009)'
_computing_structure_refinement 'XL (Sheldrick, 2008)'
_computing_structure_solution 'ShelXS (Sheldrick, 2008)'
_diffrn_ambient_temperature 153.15
_diffrn_measured_fraction_theta_full 0.989
_diffrn_measured_fraction_theta_max 0.991
_diffrn_measurement_device_type 'multiwire proportional'
_diffrn_measurement_method 'phi and omega scans'
_diffrn_radiation_monochromator graphite
_diffrn_radiation_type MoK\a
_diffrn_radiation_wavelength 0.71073
_diffrn_reflns_av_R_equivalents 0.0501
_diffrn_reflns_av_unetI/netI 0.0339
_diffrn_reflns_Laue_measured_fraction_full 0.989
_diffrn_reflns_Laue_measured_fraction_max 0.991
_diffrn_reflns_limit_h_max 25
_diffrn_reflns_limit_h_min -24
_diffrn_reflns_limit_k_max 18
_diffrn_reflns_limit_k_min -16
_diffrn_reflns_limit_l_max 17
_diffrn_reflns_limit_l_min -12
_diffrn_reflns_number 20719
_diffrn_reflns_point_group_measured_fraction_full 0.989
_diffrn_reflns_point_group_measured_fraction_max 0.991
_diffrn_reflns_theta_full 25.242
_diffrn_reflns_theta_max 27.478
_diffrn_reflns_theta_min 2.921
_exptl_absorpt_coefficient_mu 0.122
_exptl_absorpt_correction_T_max 1.0000
_exptl_absorpt_correction_T_min 0.7794
_exptl_absorpt_correction_type multi-scan
_exptl_absorpt_process_details 'CrystalClear (Rigaku Inc., 2008)'
_exptl_crystal_colour yellow
_exptl_crystal_density_diffrn 1.479
_exptl_crystal_description block
_exptl_crystal_F_000 1664
_exptl_crystal_size_max 0.27
_exptl_crystal_size_mid 0.25
_exptl_crystal_size_min 0.23
_refine_diff_density_max 0.222
_refine_diff_density_min -0.235
_refine_diff_density_rms 0.047
_refine_ls_extinction_method none
_refine_ls_goodness_of_fit_ref 1.251
_refine_ls_hydrogen_treatment constr
_refine_ls_matrix_type full
_refine_ls_number_parameters 262
_refine_ls_number_reflns 4113
_refine_ls_number_restraints 0
_refine_ls_restrained_S_all 1.251
_refine_ls_R_factor_all 0.0719
_refine_ls_R_factor_gt 0.0669
_refine_ls_shift/su_max 0.001
_refine_ls_shift/su_mean 0.000
_refine_ls_structure_factor_coef Fsqd
_refine_ls_weighting_details 'w=1/[\s^2^(Fo^2^)+(0.0339P)^2^+2.4370P] where P=(Fo^2^+2Fc^2^)/3'
_refine_ls_weighting_scheme calc
_refine_ls_wR_factor_gt 0.1318
_refine_ls_wR_factor_ref 0.1341
_reflns_Friedel_coverage 0.000
_reflns_number_gt 3943
_reflns_number_total 4113
_reflns_threshold_expression 'I > 2\s(I)'
_cod_data_source_file c7ra01229b2.cif
_cod_data_source_block a
_cod_original_cell_volume 3623.8(13)
_cod_database_code 7236502
_shelx_shelxl_version_number 2014/7
_shelx_space_group_comment
;
The symmetry employed for this shelxl refinement is uniquely defined
by the following loop, which should always be used as a source of
symmetry information in preference to the above space-group names.
They are only intended as comments.
;
_shelx_estimated_absorpt_t_max 0.973
_shelx_estimated_absorpt_t_min 0.968
_olex2_refinement_description
;
1. Fixed Uiso
 At 1.2 times of:
  All C(H) groups, All C(H,H) groups
2.a Secondary CH2 refined with riding coordinates:
 C17(H17A,H17B), C18(H18A,H18B), C19(H19A,H19B), C20(H20A,H20B)
2.b Aromatic/amide H refined with riding coordinates:
 C3(H3), C4(H4), C5(H5), C6(H6), C11(H11), C12(H12), C14(H14), C15(H15)
;
_olex2_submission_special_instructions 'No special instructions were received'

loop_
_space_group_symop_operation_xyz
'x, y, z'
'-x+1/2, -y+1/2, z+1/2'
'-x, y, -z+1/2'
'x+1/2, -y+1/2, -z'
'-x, -y, -z'
'x-1/2, y-1/2, -z-1/2'
'x, -y, z-1/2'
'-x-1/2, y-1/2, z'

loop_
_atom_site_label
_atom_site_type_symbol
_atom_site_fract_x
_atom_site_fract_y
_atom_site_fract_z
_atom_site_U_iso_or_equiv
_atom_site_adp_type
_atom_site_occupancy
_atom_site_site_symmetry_order
_atom_site_calc_flag
_atom_site_refinement_flags_posn
F1 F 0.03291(8) 0.08327(10) -0.04611(12) 0.0493(4) Uani 1 1 d .
F2 F -0.05606(7) 0.17096(11) -0.02666(11) 0.0426(4) Uani 1 1 d .
F3 F 0.01390(8) 0.19973(11) -0.14793(10) 0.0473(4) Uani 1 1 d .
O1 O 0.25380(8) 0.27461(11) 0.35590(12) 0.0363(4) Uani 1 1 d .
O2 O 0.07246(8) 0.48384(12) 0.34020(11) 0.0362(4) Uani 1 1 d .
O3 O 0.39638(9) 0.58444(13) 0.30476(13) 0.0444(4) Uani 1 1 d .
N1 N 0.16754(9) 0.38484(12) 0.32198(12) 0.0262(4) Uani 1 1 d .
N2 N 0.23585(9) 0.42866(13) 0.17831(13) 0.0278(4) Uani 1 1 d .
N3 N 0.28818(9) 0.46712(13) 0.23324(13) 0.0298(4) Uani 1 1 d .
C1 C 0.11355(11) 0.42886(15) 0.37609(15) 0.0275(4) Uani 1 1 d .
C2 C 0.12006(11) 0.39351(15) 0.48086(15) 0.0267(4) Uani 1 1 d .
C3 C 0.08061(12) 0.41350(15) 0.56461(16) 0.0315(5) Uani 1 1 d .
H3 H 0.0427 0.4560 0.5612 0.038 Uiso 1 1 calc R
C4 C 0.09895(12) 0.36857(17) 0.65406(16) 0.0351(5) Uani 1 1 d .
H4 H 0.0731 0.3809 0.7131 0.042 Uiso 1 1 calc R
C5 C 0.15429(12) 0.30604(17) 0.65867(17) 0.0366(5) Uani 1 1 d .
H5 H 0.1653 0.2761 0.7207 0.044 Uiso 1 1 calc R
C6 C 0.19384(12) 0.28651(17) 0.57417(16) 0.0342(5) Uani 1 1 d .
H6 H 0.2318 0.2439 0.5772 0.041 Uiso 1 1 calc R
C7 C 0.17569(10) 0.33155(15) 0.48565(15) 0.0265(4) Uani 1 1 d .
C8 C 0.20623(10) 0.32325(15) 0.38406(16) 0.0270(4) Uani 1 1 d .
C9 C 0.18077(10) 0.39368(15) 0.21621(15) 0.0262(4) Uani 1 1 d .
C10 C 0.13259(10) 0.34517(14) 0.14728(15) 0.0258(4) Uani 1 1 d .
C11 C 0.14132(11) 0.35239(16) 0.04309(16) 0.0305(5) Uani 1 1 d .
H11 H 0.1751 0.3944 0.0167 0.037 Uiso 1 1 calc R
C12 C 0.10129(11) 0.29898(17) -0.02179(16) 0.0329(5) Uani 1 1 d .
H12 H 0.1084 0.3032 -0.0922 0.040 Uiso 1 1 calc R
C13 C 0.05082(10) 0.23928(15) 0.01606(15) 0.0268(4) Uani 1 1 d .
C14 C 0.03974(11) 0.23389(16) 0.11868(16) 0.0310(5) Uani 1 1 d .
H14 H 0.0043 0.1943 0.1445 0.037 Uiso 1 1 calc R
C15 C 0.08061(11) 0.28657(16) 0.18358(16) 0.0317(5) Uani 1 1 d .
H15 H 0.0730 0.2825 0.2539 0.038 Uiso 1 1 calc R
C16 C 0.01059(12) 0.17453(17) -0.05101(17) 0.0335(5) Uani 1 1 d .
C17 C 0.27578(12) 0.53830(16) 0.31233(17) 0.0345(5) Uani 1 1 d .
H17A H 0.2400 0.5147 0.3590 0.041 Uiso 1 1 calc R
H17B H 0.2596 0.5991 0.2822 0.041 Uiso 1 1 calc R
C18 C 0.34207(12) 0.55521(18) 0.36901(18) 0.0384(5) Uani 1 1 d .
H18A H 0.3345 0.6052 0.4207 0.046 Uiso 1 1 calc R
H18B H 0.3554 0.4954 0.4039 0.046 Uiso 1 1 calc R
C19 C 0.40718(12) 0.5143(2) 0.22808(19) 0.0414(6) Uani 1 1 d .
H19A H 0.4207 0.4527 0.2593 0.050 Uiso 1 1 calc R
H19B H 0.4450 0.5354 0.1837 0.050 Uiso 1 1 calc R
C20 C 0.34314(11) 0.50001(18) 0.16658(17) 0.0352(5) Uani 1 1 d .
H20A H 0.3298 0.5611 0.1341 0.042 Uiso 1 1 calc R
H20B H 0.3515 0.4518 0.1134 0.042 Uiso 1 1 calc R

loop_
_atom_site_aniso_label
_atom_site_aniso_U_11
_atom_site_aniso_U_22
_atom_site_aniso_U_33
_atom_site_aniso_U_23
_atom_site_aniso_U_13
_atom_site_aniso_U_12
F1 0.0537(9) 0.0333(7) 0.0609(10) -0.0131(7) -0.0073(7) 0.0059(6)
F2 0.0285(7) 0.0536(9) 0.0458(8) -0.0068(7) -0.0029(6) -0.0054(6)
F3 0.0547(9) 0.0598(9) 0.0276(7) -0.0060(7) -0.0040(6) -0.0088(7)
O1 0.0324(8) 0.0401(9) 0.0363(8) -0.0014(7) 0.0031(7) 0.0123(7)
O2 0.0369(8) 0.0391(9) 0.0325(8) 0.0064(7) 0.0046(7) 0.0132(7)
O3 0.0410(10) 0.0518(11) 0.0404(9) -0.0015(8) -0.0038(8) -0.0165(8)
N1 0.0281(9) 0.0281(9) 0.0225(8) -0.0012(7) 0.0012(7) 0.0043(7)
N2 0.0256(9) 0.0297(9) 0.0282(9) -0.0025(7) -0.0001(7) -0.0010(7)
N3 0.0280(9) 0.0330(9) 0.0283(9) -0.0059(7) 0.0016(7) -0.0043(7)
C1 0.0289(10) 0.0272(10) 0.0265(10) -0.0002(8) 0.0018(8) 0.0026(8)
C2 0.0298(10) 0.0246(9) 0.0256(10) -0.0012(8) 0.0009(8) 0.0001(8)
C3 0.0354(12) 0.0302(11) 0.0290(11) -0.0036(9) 0.0037(9) 0.0010(9)
C4 0.0442(13) 0.0385(12) 0.0227(10) -0.0035(9) 0.0037(9) -0.0032(10)
C5 0.0438(13) 0.0420(13) 0.0240(10) 0.0014(9) -0.0067(9) -0.0044(10)
C6 0.0340(11) 0.0376(12) 0.0311(11) 0.0011(9) -0.0064(9) 0.0004(9)
C7 0.0269(10) 0.0279(10) 0.0246(10) -0.0013(8) -0.0017(8) -0.0006(8)
C8 0.0255(10) 0.0273(10) 0.0283(10) -0.0019(8) -0.0024(8) -0.0012(8)
C9 0.0283(10) 0.0266(10) 0.0236(10) -0.0004(8) 0.0029(8) 0.0033(8)
C10 0.0248(10) 0.0257(10) 0.0271(10) -0.0005(8) -0.0002(8) 0.0035(8)
C11 0.0303(11) 0.0343(11) 0.0269(10) 0.0056(9) 0.0016(9) -0.0032(9)
C12 0.0337(11) 0.0433(13) 0.0218(10) 0.0025(9) 0.0014(9) -0.0008(10)
C13 0.0244(10) 0.0288(10) 0.0271(10) -0.0019(8) -0.0009(8) 0.0035(8)
C14 0.0288(11) 0.0350(11) 0.0294(11) -0.0027(9) 0.0068(9) -0.0038(9)
C15 0.0315(11) 0.0380(12) 0.0256(10) -0.0024(9) 0.0062(9) -0.0031(9)
C16 0.0325(12) 0.0367(12) 0.0314(11) -0.0009(9) 0.0006(9) 0.0026(9)
C17 0.0333(11) 0.0331(11) 0.0371(12) -0.0085(9) -0.0012(10) 0.0000(9)
C18 0.0388(13) 0.0426(13) 0.0338(12) -0.0030(10) -0.0039(10) -0.0057(10)
C19 0.0324(12) 0.0515(15) 0.0404(13) 0.0024(11) 0.0001(10) -0.0067(11)
C20 0.0304(11) 0.0435(13) 0.0317(11) 0.0001(10) 0.0022(9) -0.0085(10)

loop_
_atom_type_symbol
_atom_type_description
_atom_type_scat_dispersion_real
_atom_type_scat_dispersion_imag
_atom_type_scat_source
C C 0.0033 0.0016 'International Tables Vol C Tables 4.2.6.8 and 6.1.1.4'
H H 0.0000 0.0000 'International Tables Vol C Tables 4.2.6.8 and 6.1.1.4'
N N 0.0061 0.0033 'International Tables Vol C Tables 4.2.6.8 and 6.1.1.4'
O O 0.0106 0.0060 'International Tables Vol C Tables 4.2.6.8 and 6.1.1.4'
F F 0.0171 0.0103 'International Tables Vol C Tables 4.2.6.8 and 6.1.1.4'

loop_
_geom_angle_atom_site_label_1
_geom_angle_atom_site_label_2
_geom_angle_atom_site_label_3
_geom_angle
C18 O3 C19 110.09(18)
C1 N1 C9 126.50(17)
C8 N1 C1 111.36(16)
C8 N1 C9 122.00(17)
C9 N2 N3 124.41(18)
N2 N3 C17 121.77(17)
N2 N3 C20 110.25(16)
C20 N3 C17 110.08(17)
O2 C1 N1 124.61(19)
O2 C1 C2 129.73(19)
N1 C1 C2 105.66(17)
C3 C2 C1 129.98(19)
C3 C2 C7 121.6(2)
C7 C2 C1 108.46(17)
C2 C3 H3 121.5
C2 C3 C4 117.1(2)
C4 C3 H3 121.5
C3 C4 H4 119.3
C5 C4 C3 121.3(2)
C5 C4 H4 119.3
C4 C5 H5 119.4
C4 C5 C6 121.2(2)
C6 C5 H5 119.4
C5 C6 H6 121.4
C7 C6 C5 117.3(2)
C7 C6 H6 121.4
C2 C7 C8 108.73(18)
C6 C7 C2 121.5(2)
C6 C7 C8 129.7(2)
O1 C8 N1 124.80(19)
O1 C8 C7 129.4(2)
N1 C8 C7 105.75(17)
N1 C9 C10 117.05(17)
N2 C9 N1 124.62(19)
N2 C9 C10 117.57(18)
C11 C10 C9 120.28(19)
C15 C10 C9 121.20(19)
C15 C10 C11 118.39(19)
C10 C11 H11 119.6
C12 C11 C10 120.7(2)
C12 C11 H11 119.6
C11 C12 H12 120.0
C11 C12 C13 119.92(19)
C13 C12 H12 120.0
C12 C13 C14 120.17(19)
C12 C13 C16 121.34(19)
C14 C13 C16 118.36(19)
C13 C14 H14 120.1
C13 C14 C15 119.7(2)
C15 C14 H14 120.1
C10 C15 H15 119.5
C14 C15 C10 121.0(2)
C14 C15 H15 119.5
F1 C16 C13 111.87(18)
F2 C16 F1 105.47(19)
F2 C16 C13 112.83(18)
F3 C16 F1 106.21(18)
F3 C16 F2 106.81(18)
F3 C16 C13 113.10(19)
N3 C17 H17A 109.9
N3 C17 H17B 109.9
N3 C17 C18 108.76(19)
H17A C17 H17B 108.3
C18 C17 H17A 109.9
C18 C17 H17B 109.9
O3 C18 C17 112.43(19)
O3 C18 H18A 109.1
O3 C18 H18B 109.1
C17 C18 H18A 109.1
C17 C18 H18B 109.1
H18A C18 H18B 107.8
O3 C19 H19A 109.5
O3 C19 H19B 109.5
O3 C19 C20 110.9(2)
H19A C19 H19B 108.1
C20 C19 H19A 109.5
C20 C19 H19B 109.5
N3 C20 C19 108.65(18)
N3 C20 H20A 110.0
N3 C20 H20B 110.0
C19 C20 H20A 110.0
C19 C20 H20B 110.0
H20A C20 H20B 108.3

loop_
_geom_bond_atom_site_label_1
_geom_bond_atom_site_label_2
_geom_bond_distance
F1 C16 1.347(3)
F2 C16 1.342(3)
F3 C16 1.339(3)
O1 C8 1.209(3)
O2 C1 1.208(3)
O3 C18 1.422(3)
O3 C19 1.429(3)
N1 C1 1.416(3)
N1 C8 1.411(3)
N1 C9 1.437(3)
N2 N3 1.366(2)
N2 C9 1.284(3)
N3 C17 1.467(3)
N3 C20 1.466(3)
C1 C2 1.485(3)
C2 C3 1.383(3)
C2 C7 1.389(3)
C3 H3 0.9500
C3 C4 1.392(3)
C4 H4 0.9500
C4 C5 1.390(3)
C5 H5 0.9500
C5 C6 1.391(3)
C6 H6 0.9500
C6 C7 1.382(3)
C7 C8 1.482(3)
C9 C10 1.478(3)
C10 C11 1.401(3)
C10 C15 1.389(3)
C11 H11 0.9500
C11 C12 1.382(3)
C12 H12 0.9500
C12 C13 1.385(3)
C13 C14 1.385(3)
C13 C16 1.493(3)
C14 H14 0.9500
C14 C15 1.386(3)
C15 H15 0.9500
C17 H17A 0.9900
C17 H17B 0.9900
C17 C18 1.516(3)
C18 H18A 0.9900
C18 H18B 0.9900
C19 H19A 0.9900
C19 H19B 0.9900
C19 C20 1.508(3)
C20 H20A 0.9900
C20 H20B 0.9900

loop_
_geom_torsion_atom_site_label_1
_geom_torsion_atom_site_label_2
_geom_torsion_atom_site_label_3
_geom_torsion_atom_site_label_4
_geom_torsion
O2 C1 C2 C3 0.6(4)
O2 C1 C2 C7 -179.7(2)
O3 C19 C20 N3 -60.2(3)
N1 C1 C2 C3 -179.9(2)
N1 C1 C2 C7 -0.1(2)
N1 C9 C10 C11 178.58(18)
N1 C9 C10 C15 -5.7(3)
N2 N3 C17 C18 171.56(19)
N2 N3 C20 C19 -163.47(19)
N2 C9 C10 C11 -10.9(3)
N2 C9 C10 C15 164.8(2)
N3 N2 C9 N1 -3.6(3)
N3 N2 C9 C10 -173.37(18)
N3 C17 C18 O3 56.5(3)
C1 N1 C8 O1 177.5(2)
C1 N1 C8 C7 -1.9(2)
C1 N1 C9 N2 119.0(2)
C1 N1 C9 C10 -71.3(3)
C1 C2 C3 C4 179.5(2)
C1 C2 C7 C6 -179.28(19)
C1 C2 C7 C8 -1.0(2)
C2 C3 C4 C5 -0.3(3)
C2 C7 C8 O1 -177.6(2)
C2 C7 C8 N1 1.8(2)
C3 C2 C7 C6 0.5(3)
C3 C2 C7 C8 178.72(19)
C3 C4 C5 C6 0.5(4)
C4 C5 C6 C7 -0.2(3)
C5 C6 C7 C2 -0.3(3)
C5 C6 C7 C8 -178.1(2)
C6 C7 C8 O1 0.4(4)
C6 C7 C8 N1 179.9(2)
C7 C2 C3 C4 -0.2(3)
C8 N1 C1 O2 -179.1(2)
C8 N1 C1 C2 1.3(2)
C8 N1 C9 N2 -65.6(3)
C8 N1 C9 C10 104.1(2)
C9 N1 C1 O2 -3.3(3)
C9 N1 C1 C2 177.15(18)
C9 N1 C8 O1 1.5(3)
C9 N1 C8 C7 -177.98(18)
C9 N2 N3 C17 -49.0(3)
C9 N2 N3 C20 179.8(2)
C9 C10 C11 C12 172.8(2)
C9 C10 C15 C14 -173.7(2)
C10 C11 C12 C13 1.6(3)
C11 C10 C15 C14 2.1(3)
C11 C12 C13 C14 0.8(3)
C11 C12 C13 C16 -174.8(2)
C12 C13 C14 C15 -1.7(3)
C12 C13 C16 F1 101.8(2)
C12 C13 C16 F2 -139.5(2)
C12 C13 C16 F3 -18.1(3)
C13 C14 C15 C10 0.2(3)
C14 C13 C16 F1 -74.0(3)
C14 C13 C16 F2 44.8(3)
C14 C13 C16 F3 166.14(19)
C15 C10 C11 C12 -3.0(3)
C16 C13 C14 C15 174.1(2)
C17 N3 C20 C19 59.4(2)
C18 O3 C19 C20 59.0(3)
C19 O3 C18 C17 -57.4(3)
C20 N3 C17 C18 -57.1(2)
